data_4023680
loop_
_publ_author_name
'Bradley O. Ashburn'
'Rich G. Carter'
'Lev N. Zakharov'

_publ_section_title
;
 Diels-Alder Approach to Biaryls: Elucidation of Competing Tandem
 [2+2] Cycloaddition/[1,3] Sigmatropic Shift Pathway
;
_journal_name_full 'Journal of Organic Chemistry'
_journal_page_first 7305
_journal_page_last 7309
_journal_paper_doi 10.1021/jo801245a
_journal_volume 73
_journal_year 2008
_chemical_formula_sum 'C16 H14 Cl N O4'
_chemical_formula_weight 319.73
_chemical_name_systematic
; 
 ? 
;
_space_group_IT_number 14
_symmetry_cell_setting monoclinic
_symmetry_space_group_name_Hall '-P 2yn'
_symmetry_space_group_name_H-M 'P 1 21/n 1'
_atom_sites_solution_hydrogens geom
_atom_sites_solution_primary direct
_atom_sites_solution_secondary difmap
_audit_creation_method SHELXLTL
_cell_angle_alpha 90.00
_cell_angle_beta 101.2790(10)
_cell_angle_gamma 90.00
_cell_formula_units_Z 4
_cell_length_a 8.6134(6)
_cell_length_b 11.1359(8)
_cell_length_c 15.6652(11)
_cell_measurement_reflns_used 6188
_cell_measurement_temperature 173(2)
_cell_measurement_theta_max 26.99
_cell_measurement_theta_min 2.26
_cell_volume 1473.55(18)
_computing_cell_refinement 'Bruker SMART'
_computing_data_collection 'Bruker SMART'
_computing_data_reduction 'Bruker SAINT'
_computing_molecular_graphics 'Bruker SHELXTL'
_computing_publication_material 'Bruker SHELXTL'
_computing_structure_refinement 'Bruker SHELXTL'
_computing_structure_solution 'Bruker SHELXTL'
_diffrn_ambient_temperature 173(2)
_diffrn_measured_fraction_theta_full 0.999
_diffrn_measured_fraction_theta_max 0.999
_diffrn_measurement_device_type 'CCD area detector Bruker Apex'
_diffrn_measurement_method 'phi and omega scans'
_diffrn_radiation_monochromator graphite
_diffrn_radiation_source 'fine-focus sealed tube'
_diffrn_radiation_type MoK\a
_diffrn_radiation_wavelength 0.71073
_diffrn_reflns_av_R_equivalents 0.0201
_diffrn_reflns_av_sigmaI/netI 0.0154
_diffrn_reflns_limit_h_max 11
_diffrn_reflns_limit_h_min -10
_diffrn_reflns_limit_k_max 14
_diffrn_reflns_limit_k_min -14
_diffrn_reflns_limit_l_max 20
_diffrn_reflns_limit_l_min -19
_diffrn_reflns_number 16070
_diffrn_reflns_theta_full 26.99
_diffrn_reflns_theta_max 26.99
_diffrn_reflns_theta_min 2.26
_exptl_absorpt_coefficient_mu 0.277
_exptl_absorpt_correction_T_max 0.9518
_exptl_absorpt_correction_T_min 0.9117
_exptl_absorpt_correction_type multi-scan
_exptl_absorpt_process_details SADABS
_exptl_crystal_colour colorless
_exptl_crystal_density_diffrn 1.441
_exptl_crystal_density_method 'not measured'
_exptl_crystal_description block
_exptl_crystal_F_000 664
_exptl_crystal_size_max 0.34
_exptl_crystal_size_mid 0.26
_exptl_crystal_size_min 0.18
_refine_diff_density_max 0.420
_refine_diff_density_min -0.181
_refine_diff_density_rms 0.050
_refine_ls_extinction_method none
_refine_ls_goodness_of_fit_ref 1.070
_refine_ls_hydrogen_treatment refall
_refine_ls_matrix_type full
_refine_ls_number_parameters 255
_refine_ls_number_reflns 3205
_refine_ls_number_restraints 0
_refine_ls_restrained_S_all 1.070
_refine_ls_R_factor_all 0.0465
_refine_ls_R_factor_gt 0.0419
_refine_ls_shift/su_max 0.001
_refine_ls_shift/su_mean 0.000
_refine_ls_structure_factor_coef Fsqd
_refine_ls_weighting_details 'calc w=1/[\s^2^(Fo^2^)+(0.0704P)^2^+0.4156P] where P=(Fo^2^+2Fc^2^)/3'
_refine_ls_weighting_scheme calc
_refine_ls_wR_factor_gt 0.1150
_refine_ls_wR_factor_ref 0.1197
_reflns_number_gt 2867
_reflns_number_total 3205
_reflns_threshold_expression >2sigma(I)
_cod_data_source_file jo801245a_si_003.cif
_cod_data_source_block rc27
_cod_depositor_comments
;
The following automatic conversions were performed:
'_symmetry_cell_setting' value 'Monoclinic' changed to 'monoclinic'
according to '/home/saulius/struct/CIF-dictionaries/cif_core.dic'
dictionary named 'cif_core.dic' version 2.4.1 from 2010-06-29.

Automatic conversion script
Id: cif_fix_enum 1527 2010-12-29 10:47:43Z saulius 
;
_cod_original_sg_symbol_H-M 'P 21/n'
_cod_database_code 4023680

loop_
_symmetry_equiv_pos_as_xyz
'x, y, z'
'-x+1/2, y+1/2, -z+1/2'
'-x, -y, -z'
'x-1/2, -y-1/2, z-1/2'

loop_
_atom_site_label
_atom_site_type_symbol
_atom_site_fract_x
_atom_site_fract_y
_atom_site_fract_z
_atom_site_U_iso_or_equiv
_atom_site_adp_type
_atom_site_occupancy
_atom_site_symmetry_multiplicity
_atom_site_calc_flag
_atom_site_refinement_flags
_atom_site_disorder_assembly
_atom_site_disorder_group
Cl1 Cl 0.97847(5) -0.00648(5) 0.20391(3) 0.05016(17) Uani 1 1 d . . .
O1 O 1.32101(13) 0.35180(10) 0.09472(7) 0.0339(3) Uani 1 1 d . . .
O2 O 1.58231(14) 0.34865(11) 0.09923(8) 0.0381(3) Uani 1 1 d . . .
O3 O 1.51224(17) -0.12753(16) 0.04472(12) 0.0658(4) Uani 1 1 d . . .
O4 O 1.49487(17) -0.28668(14) 0.12061(11) 0.0591(4) Uani 1 1 d . . .
N1 N 1.44123(16) -0.19690(13) 0.08073(10) 0.0394(3) Uani 1 1 d . . .
C1 C 1.34152(17) 0.16781(13) 0.20983(10) 0.0276(3) Uani 1 1 d . . .
C2 C 1.34131(18) 0.05950(14) 0.26561(10) 0.0299(3) Uani 1 1 d . . .
C3 C 1.33554(17) -0.06001(13) 0.21571(10) 0.0284(3) Uani 1 1 d . . .
C4 C 1.47646(19) -0.09652(14) 0.25968(11) 0.0348(4) Uani 1 1 d . . .
C5 C 1.5085(2) 0.01474(15) 0.31481(11) 0.0336(3) Uani 1 1 d . . .
C6 C 1.64620(19) 0.09349(15) 0.30241(11) 0.0352(4) Uani 1 1 d . . .
C7 C 1.62690(19) 0.13988(16) 0.20917(11) 0.0350(4) Uani 1 1 d . . .
C8 C 1.47089(17) 0.20315(13) 0.18127(10) 0.0279(3) Uani 1 1 d . . .
C9 C 1.46713(17) 0.30727(13) 0.12178(10) 0.0279(3) Uani 1 1 d . . .
C10 C 1.3109(2) 0.45169(16) 0.03544(12) 0.0393(4) Uani 1 1 d . . .
C11 C 1.22130(17) -0.10767(13) 0.14123(10) 0.0282(3) Uani 1 1 d . . .
C12 C 1.05678(18) -0.08854(15) 0.12798(11) 0.0342(4) Uani 1 1 d . . .
C13 C 0.9526(2) -0.13473(17) 0.05717(13) 0.0424(4) Uani 1 1 d . . .
C14 C 1.0085(2) -0.20095(18) -0.00481(13) 0.0444(4) Uani 1 1 d . . .
C15 C 1.1694(2) -0.22118(16) 0.00319(12) 0.0400(4) Uani 1 1 d . . .
C16 C 1.26901(17) -0.17419(14) 0.07542(11) 0.0317(3) Uani 1 1 d . . .
H1 H 1.243(2) 0.2089(16) 0.1915(12) 0.032(4) Uiso 1 1 d . . .
H2 H 1.265(2) 0.0657(16) 0.3043(12) 0.031(4) Uiso 1 1 d . . .
H4 H 1.543(2) -0.1688(18) 0.2557(12) 0.039(5) Uiso 1 1 d . . .
H5 H 1.513(2) 0.0030(17) 0.3758(14) 0.040(5) Uiso 1 1 d . . .
H6A H 1.650(2) 0.1628(17) 0.3408(12) 0.031(4) Uiso 1 1 d . . .
H6B H 1.742(2) 0.0479(18) 0.3196(13) 0.040(5) Uiso 1 1 d . . .
H7A H 1.711(2) 0.1942(19) 0.2027(14) 0.047(5) Uiso 1 1 d . . .
H7B H 1.629(2) 0.0711(18) 0.1676(12) 0.036(5) Uiso 1 1 d . . .
H10A H 1.354(2) 0.4261(19) -0.0155(14) 0.048(5) Uiso 1 1 d . . .
H10B H 1.201(3) 0.471(2) 0.0238(16) 0.060(7) Uiso 1 1 d . . .
H10C H 1.375(3) 0.515(2) 0.0643(15) 0.047(6) Uiso 1 1 d . . .
H13 H 0.849(3) -0.121(2) 0.0551(15) 0.060(6) Uiso 1 1 d . . .
H14 H 0.942(3) -0.234(2) -0.0531(15) 0.053(6) Uiso 1 1 d . . .
H15 H 1.215(2) -0.2604(18) -0.0389(14) 0.043(5) Uiso 1 1 d . . .

loop_
_atom_site_aniso_label
_atom_site_aniso_U_11
_atom_site_aniso_U_22
_atom_site_aniso_U_33
_atom_site_aniso_U_23
_atom_site_aniso_U_13
_atom_site_aniso_U_12
Cl1 0.0324(3) 0.0674(3) 0.0539(3) 0.0078(2) 0.0163(2) 0.01642(19)
O1 0.0313(6) 0.0322(6) 0.0366(6) 0.0077(5) 0.0031(4) -0.0010(4)
O2 0.0346(6) 0.0384(6) 0.0435(6) 0.0034(5) 0.0131(5) -0.0043(5)
O3 0.0402(8) 0.0748(10) 0.0882(12) -0.0057(9) 0.0274(8) -0.0119(7)
O4 0.0448(8) 0.0512(8) 0.0756(10) -0.0110(7) -0.0022(7) 0.0184(6)
N1 0.0323(7) 0.0381(8) 0.0471(8) -0.0151(6) 0.0063(6) 0.0008(6)
C1 0.0266(7) 0.0254(7) 0.0302(7) -0.0024(6) 0.0045(6) 0.0040(5)
C2 0.0280(7) 0.0319(8) 0.0312(7) 0.0017(6) 0.0091(6) 0.0032(6)
C3 0.0275(7) 0.0244(7) 0.0341(8) 0.0049(6) 0.0083(6) 0.0018(5)
C4 0.0327(8) 0.0298(8) 0.0400(9) 0.0039(6) 0.0026(7) 0.0049(6)
C5 0.0354(9) 0.0358(8) 0.0280(8) 0.0032(6) 0.0018(6) 0.0049(6)
C6 0.0286(8) 0.0364(8) 0.0373(8) -0.0022(7) -0.0021(6) 0.0028(6)
C7 0.0244(7) 0.0370(8) 0.0436(9) 0.0035(7) 0.0067(6) 0.0024(6)
C8 0.0268(7) 0.0261(7) 0.0300(7) -0.0019(6) 0.0039(5) -0.0002(5)
C9 0.0283(7) 0.0265(7) 0.0284(7) -0.0036(6) 0.0047(5) -0.0027(6)
C10 0.0440(10) 0.0362(9) 0.0369(9) 0.0100(7) 0.0058(7) 0.0018(7)
C11 0.0244(7) 0.0241(7) 0.0363(8) 0.0077(6) 0.0064(6) 0.0006(5)
C12 0.0266(7) 0.0364(8) 0.0412(8) 0.0123(7) 0.0101(6) 0.0041(6)
C13 0.0219(8) 0.0521(10) 0.0508(10) 0.0163(8) 0.0011(7) -0.0027(7)
C14 0.0338(9) 0.0490(10) 0.0451(10) 0.0057(8) -0.0050(7) -0.0097(8)
C15 0.0375(9) 0.0383(9) 0.0422(9) -0.0036(7) 0.0034(7) -0.0048(7)
C16 0.0241(7) 0.0279(7) 0.0424(8) 0.0024(6) 0.0047(6) -0.0019(6)

loop_
_atom_type_symbol
_atom_type_description
_atom_type_scat_dispersion_real
_atom_type_scat_dispersion_imag
_atom_type_scat_source
C C 0.0033 0.0016 'International Tables Vol C Tables 4.2.6.8 and 6.1.1.4'
H H 0.0000 0.0000 'International Tables Vol C Tables 4.2.6.8 and 6.1.1.4'
N N 0.0061 0.0033 'International Tables Vol C Tables 4.2.6.8 and 6.1.1.4'
O O 0.0106 0.0060 'International Tables Vol C Tables 4.2.6.8 and 6.1.1.4'
Cl Cl 0.1484 0.1585 'International Tables Vol C Tables 4.2.6.8 and 6.1.1.4'

loop_
_geom_angle_atom_site_label_1
_geom_angle_atom_site_label_2
_geom_angle_atom_site_label_3
_geom_angle
_geom_angle_site_symmetry_1
_geom_angle_site_symmetry_3
_geom_angle_publ_flag
C9 O1 C10 115.05(13) . . ?
O3 N1 O4 126.47(16) . . ?
O3 N1 C16 117.40(15) . . ?
O4 N1 C16 116.12(15) . . ?
C8 C1 C2 122.06(13) . . ?
C8 C1 H1 120.3(11) . . ?
C2 C1 H1 117.5(11) . . ?
C1 C2 C3 113.94(12) . . ?
C1 C2 C5 115.93(13) . . ?
C3 C2 C5 84.87(11) . . ?
C1 C2 H2 112.5(10) . . ?
C3 C2 H2 114.6(10) . . ?
C5 C2 H2 112.4(10) . . ?
C4 C3 C11 134.31(14) . . ?
C4 C3 C2 93.75(13) . . ?
C11 C3 C2 131.69(13) . . ?
C3 C4 C5 95.25(13) . . ?
C3 C4 H4 133.5(11) . . ?
C5 C4 H4 131.2(11) . . ?
C4 C5 C6 117.54(15) . . ?
C4 C5 C2 86.11(12) . . ?
C6 C5 C2 114.64(13) . . ?
C4 C5 H5 115.3(11) . . ?
C6 C5 H5 108.9(12) . . ?
C2 C5 H5 112.9(12) . . ?
C5 C6 C7 112.10(13) . . ?
C5 C6 H6A 108.3(11) . . ?
C7 C6 H6A 107.9(11) . . ?
C5 C6 H6B 107.9(12) . . ?
C7 C6 H6B 112.0(12) . . ?
H6A C6 H6B 108.6(16) . . ?
C8 C7 C6 111.11(13) . . ?
C8 C7 H7A 108.8(12) . . ?
C6 C7 H7A 111.6(13) . . ?
C8 C7 H7B 107.3(11) . . ?
C6 C7 H7B 110.4(11) . . ?
H7A C7 H7B 107.4(17) . . ?
C1 C8 C9 121.49(13) . . ?
C1 C8 C7 121.32(14) . . ?
C9 C8 C7 117.18(13) . . ?
O2 C9 O1 122.68(14) . . ?
O2 C9 C8 124.31(14) . . ?
O1 C9 C8 113.02(12) . . ?
O1 C10 H10A 108.3(12) . . ?
O1 C10 H10B 103.2(14) . . ?
H10A C10 H10B 115.3(19) . . ?
O1 C10 H10C 107.9(13) . . ?
H10A C10 H10C 108.9(18) . . ?
H10B C10 H10C 113(2) . . ?
C16 C11 C12 113.89(14) . . ?
C16 C11 C3 122.00(13) . . ?
C12 C11 C3 124.09(14) . . ?
C13 C12 C11 122.60(16) . . ?
C13 C12 Cl1 117.84(13) . . ?
C11 C12 Cl1 119.54(13) . . ?
C14 C13 C12 120.19(16) . . ?
C14 C13 H13 123.1(15) . . ?
C12 C13 H13 116.6(15) . . ?
C13 C14 C15 120.27(17) . . ?
C13 C14 H14 122.7(14) . . ?
C15 C14 H14 117.0(14) . . ?
C16 C15 C14 117.54(17) . . ?
C16 C15 H15 118.3(12) . . ?
C14 C15 H15 124.0(12) . . ?
C15 C16 C11 125.49(15) . . ?
C15 C16 N1 115.65(15) . . ?
C11 C16 N1 118.85(13) . . ?

loop_
_geom_bond_atom_site_label_1
_geom_bond_atom_site_label_2
_geom_bond_distance
_geom_bond_site_symmetry_2
_geom_bond_publ_flag
Cl1 C12 1.7375(18) . ?
O1 C9 1.3420(18) . ?
O1 C10 1.4407(19) . ?
O2 C9 1.2077(18) . ?
O3 N1 1.193(2) . ?
O4 N1 1.221(2) . ?
N1 C16 1.491(2) . ?
C1 C8 1.339(2) . ?
C1 C2 1.490(2) . ?
C1 H1 0.955(19) . ?
C2 C3 1.539(2) . ?
C2 C5 1.575(2) . ?
C2 H2 0.982(18) . ?
C3 C4 1.336(2) . ?
C3 C11 1.470(2) . ?
C4 C5 1.505(2) . ?
C4 H4 1.00(2) . ?
C5 C6 1.518(2) . ?
C5 H5 0.96(2) . ?
C6 C7 1.527(2) . ?
C6 H6A 0.975(19) . ?
C6 H6B 0.96(2) . ?
C7 C8 1.504(2) . ?
C7 H7A 0.96(2) . ?
C7 H7B 1.008(19) . ?
C8 C9 1.484(2) . ?
C10 H10A 0.98(2) . ?
C10 H10B 0.95(3) . ?
C10 H10C 0.95(2) . ?
C11 C16 1.395(2) . ?
C11 C12 1.408(2) . ?
C12 C13 1.382(3) . ?
C13 C14 1.379(3) . ?
C13 H13 0.90(2) . ?
C14 C15 1.386(3) . ?
C14 H14 0.93(2) . ?
C15 C16 1.382(2) . ?
C15 H15 0.94(2) . ?

loop_
_geom_torsion_atom_site_label_1
_geom_torsion_atom_site_label_2
_geom_torsion_atom_site_label_3
_geom_torsion_atom_site_label_4
_geom_torsion
_geom_torsion_site_symmetry_1
_geom_torsion_site_symmetry_2
_geom_torsion_site_symmetry_3
_geom_torsion_site_symmetry_4
_geom_torsion_publ_flag
C8 C1 C2 C3 -76.22(18) . . . . ?
C8 C1 C2 C5 19.9(2) . . . . ?
C1 C2 C3 C4 117.20(14) . . . . ?
C5 C2 C3 C4 1.07(13) . . . . ?
C1 C2 C3 C11 -57.6(2) . . . . ?
C5 C2 C3 C11 -173.74(16) . . . . ?
C11 C3 C4 C5 173.46(17) . . . . ?
C2 C3 C4 C5 -1.12(13) . . . . ?
C3 C4 C5 C6 -114.75(15) . . . . ?
C3 C4 C5 C2 1.09(13) . . . . ?
C1 C2 C5 C4 -115.11(14) . . . . ?
C3 C2 C5 C4 -0.95(11) . . . . ?
C1 C2 C5 C6 3.5(2) . . . . ?
C3 C2 C5 C6 117.66(14) . . . . ?
C4 C5 C6 C7 59.43(19) . . . . ?
C2 C5 C6 C7 -39.50(19) . . . . ?
C5 C6 C7 C8 54.35(19) . . . . ?
C2 C1 C8 C9 176.58(13) . . . . ?
C2 C1 C8 C7 -4.3(2) . . . . ?
C6 C7 C8 C1 -33.5(2) . . . . ?
C6 C7 C8 C9 145.66(14) . . . . ?
C10 O1 C9 O2 1.0(2) . . . . ?
C10 O1 C9 C8 -178.87(13) . . . . ?
C1 C8 C9 O2 174.17(15) . . . . ?
C7 C8 C9 O2 -5.0(2) . . . . ?
C1 C8 C9 O1 -6.0(2) . . . . ?
C7 C8 C9 O1 174.83(13) . . . . ?
C4 C3 C11 C16 -31.0(3) . . . . ?
C2 C3 C11 C16 141.70(16) . . . . ?
C4 C3 C11 C12 150.77(18) . . . . ?
C2 C3 C11 C12 -36.5(2) . . . . ?
C16 C11 C12 C13 1.7(2) . . . . ?
C3 C11 C12 C13 -179.99(15) . . . . ?
C16 C11 C12 Cl1 -179.66(11) . . . . ?
C3 C11 C12 Cl1 -1.3(2) . . . . ?
C11 C12 C13 C14 -1.0(3) . . . . ?
Cl1 C12 C13 C14 -179.72(14) . . . . ?
C12 C13 C14 C15 -0.3(3) . . . . ?
C13 C14 C15 C16 0.9(3) . . . . ?
C14 C15 C16 C11 -0.1(3) . . . . ?
C14 C15 C16 N1 -179.27(15) . . . . ?
C12 C11 C16 C15 -1.1(2) . . . . ?
C3 C11 C16 C15 -179.50(15) . . . . ?
C12 C11 C16 N1 178.01(13) . . . . ?
C3 C11 C16 N1 -0.3(2) . . . . ?
O3 N1 C16 C15 86.59(19) . . . . ?
O4 N1 C16 C15 -92.15(19) . . . . ?
O3 N1 C16 C11 -92.64(19) . . . . ?
O4 N1 C16 C11 88.61(18) . . . . ?
